data_1522911
loop_
_publ_author_name
'Skolozdra, R.V.'
'Aksel'rud, L.G.'
'Koretskaya, O.E.'
'Komarovskaya, L.P.'

_publ_section_title
;
 The crystal structure of Lu2 Ni Sn6
;
_journal_name_full
;
Dopovidi Akademii Nauk Ukrains'koi RSR, Seriya B: Geologichni, Khimichni ta 
Biologichni Nauki
;
_journal_page_first 24
_journal_page_last 37
_journal_volume 1985
_journal_year 1985
_chemical_formula_sum 'Lu2 Ni Sn6'
_space_group_IT_number 65
_symmetry_space_group_name_Hall '-C 2 2'
_symmetry_space_group_name_H-M 'C m m m'
_cell_angle_alpha 90
_cell_angle_beta 90
_cell_angle_gamma 90
_cell_formula_units_Z 2
_cell_length_a 4.301
_cell_length_b 22.278
_cell_length_c 4.366
_cell_volume 418.340
_citation_journal_id_ASTM DANND6
_cod_data_source_file Skolozdra_DANND6_1985_1030.cif
_cod_data_source_block Lu2Ni1Sn6
_cod_original_cell_volume 418.34
_cod_original_formula_sum 'Lu2 Ni1 Sn6'
_cod_database_code 1522911

loop_
_symmetry_equiv_pos_as_xyz
x,y,z
-x,-y,z
x,-y,-z
-x,y,-z
-x,-y,-z
x,y,-z
-x,y,z
x,-y,z
x+1/2,y+1/2,z
-x+1/2,-y+1/2,z
x+1/2,-y+1/2,-z
-x+1/2,y+1/2,-z
-x+1/2,-y+1/2,-z
x+1/2,y+1/2,-z
-x+1/2,y+1/2,z
x+1/2,-y+1/2,z

loop_
_atom_site_label
_atom_site_type_symbol
_atom_site_fract_x
_atom_site_fract_y
_atom_site_fract_z
_atom_site_occupancy
_atom_site_U_iso_or_equiv
Sn3 Sn 0 0.7018 0.5 1 0.0
Sn2 Sn 0 0.0709 0.5 1 0.0
Sn1 Sn 0 0.4291 0 1 0.0
Ni1 Ni 0.5 0 0.5 1 0.0
Lu1 Lu 0 0.1781 0 1 0.0
